data_1552056
loop_
_publ_author_name
'Vincent Guillerm'
'Lukasz J. Weselinski'
'Youssef Belmabkhout'
'Amy J. Cairns'
'Valerio D Elia'
'Lukasz Wojtas'
'Karim Adil'
'Mohamed Eddaoudi'

_publ_section_title
;
 Discovery and introduction of a (3,18)-connected net as an ideal
 blueprint for the design of metal-organic frameworks
;
_journal_name_full 'Nature Chemistry'
_journal_page_first 673
_journal_page_last 680
_journal_paper_doi 10.1038/nchem.1982
_journal_volume 6
_journal_year 2014
_chemical_formula_sum 'C80 H59 F11 N2 O37 Tb6'
_chemical_formula_weight 2802.81
_space_group_IT_number 87
_space_group_name_Hall '-I 4'
_space_group_name_H-M_alt 'I 4/m'
_symmetry_cell_setting tetragonal
_symmetry_space_group_name_H-M 'I 4/m'
_atom_sites_solution_hydrogens geom
_atom_sites_solution_primary direct
_atom_sites_solution_secondary difmap
_cell_angle_alpha 90.00
_cell_angle_beta 90.00
_cell_angle_gamma 90.00
_cell_formula_units_Z 2
_cell_length_a 15.2613(9)
_cell_length_b 15.2613(9)
_cell_length_c 19.9030(15)
_cell_measurement_temperature 100(2)
_cell_volume 4635.6(5)
_computing_cell_refinement 'APEX2 (Bruker, 2010); SAINT (Bruker, 2009)'
_computing_data_collection 'APEX2 (Bruker, 2010)'
_computing_data_reduction 'SAINT (Bruker, 2009);XPREP(Sheldrick,2008)'
_computing_publication_material 'APEX2 (Bruker, 2010)'
_computing_structure_refinement 'SHELXL-97 (Sheldrick, 2008), OLEX2 (2009)'
_computing_structure_solution 'SHELXS-97 (Sheldrick, 2008)'
_diffrn_ambient_temperature 100(2)
_diffrn_measured_fraction_theta_full 0.987
_diffrn_measured_fraction_theta_max 0.987
_diffrn_measurement_device_type 'Bruker X8 PROSPECTOR APEX2 CCD'
_diffrn_measurement_method 'phi and omega scans'
_diffrn_radiation_monochromator 'Incoatec Quazar Multilayer Mirror'
_diffrn_radiation_source 'Incoatec I\mS microfocus X-ray source'
_diffrn_radiation_type CuK\a
_diffrn_radiation_wavelength 1.54178
_diffrn_reflns_av_R_equivalents 0.0459
_diffrn_reflns_av_sigmaI/netI 0.0258
_diffrn_reflns_limit_h_max 18
_diffrn_reflns_limit_h_min -15
_diffrn_reflns_limit_k_max 16
_diffrn_reflns_limit_k_min -18
_diffrn_reflns_limit_l_max 23
_diffrn_reflns_limit_l_min -23
_diffrn_reflns_number 15561
_diffrn_reflns_theta_full 66.43
_diffrn_reflns_theta_max 66.43
_diffrn_reflns_theta_min 6.05
_exptl_absorpt_coefficient_mu 22.975
_exptl_absorpt_correction_T_max 0.6565
_exptl_absorpt_correction_T_min 0.4601
_exptl_absorpt_correction_type multi-scan
_exptl_absorpt_process_details 'SADABS; (Sheldrick, 2003)'
_exptl_crystal_colour colorless
_exptl_crystal_density_diffrn 2.008
_exptl_crystal_density_method 'not measured'
_exptl_crystal_description block
_exptl_crystal_F_000 2676
_exptl_crystal_size_max 0.04
_exptl_crystal_size_mid 0.02
_exptl_crystal_size_min 0.02
_refine_diff_density_max 0.779
_refine_diff_density_min -0.705
_refine_diff_density_rms 0.128
_refine_ls_extinction_method none
_refine_ls_goodness_of_fit_ref 1.080
_refine_ls_hydrogen_treatment constr
_refine_ls_matrix_type full
_refine_ls_number_parameters 129
_refine_ls_number_reflns 2088
_refine_ls_number_restraints 42
_refine_ls_restrained_S_all 1.079
_refine_ls_R_factor_all 0.0509
_refine_ls_R_factor_gt 0.0435
_refine_ls_shift/su_max 0.001
_refine_ls_shift/su_mean 0.000
_refine_ls_structure_factor_coef Fsqd
_refine_ls_weighting_details 'calc w=1/[\s^2^(Fo^2^)+(0.0826P)^2^+25.0731P] where P=(Fo^2^+2Fc^2^)/3'
_refine_ls_weighting_scheme calc
_refine_ls_wR_factor_gt 0.1304
_refine_ls_wR_factor_ref 0.1384
_reflns_number_gt 1826
_reflns_number_total 2088
_reflns_threshold_expression >2sigma(I)
_cod_data_source_file nchem.1982-s4.cif
_cod_data_source_block shelxl
_cod_original_sg_symbol_H-M I4/m
_cod_database_code 1552056

loop_
_symmetry_equiv_pos_as_xyz
'x, y, z'
'-x, -y, z'
'-y, x, z'
'y, -x, z'
'x+1/2, y+1/2, z+1/2'
'-x+1/2, -y+1/2, z+1/2'
'-y+1/2, x+1/2, z+1/2'
'y+1/2, -x+1/2, z+1/2'
'-x, -y, -z'
'x, y, -z'
'y, -x, -z'
'-y, x, -z'
'-x+1/2, -y+1/2, -z+1/2'
'x+1/2, y+1/2, -z+1/2'
'y+1/2, -x+1/2, -z+1/2'
'-y+1/2, x+1/2, -z+1/2'

loop_
_atom_site_label
_atom_site_type_symbol
_atom_site_fract_x
_atom_site_fract_y
_atom_site_fract_z
_atom_site_U_iso_or_equiv
_atom_site_adp_type
_atom_site_occupancy
_atom_site_symmetry_multiplicity
_atom_site_calc_flag
_atom_site_refinement_flags
_atom_site_disorder_assembly
_atom_site_disorder_group
Tb1 Tb 0.5000 0.5000 0.64001(4) 0.0445(3) Uani 1 4 d S . .
Tb2 Tb 0.66748(3) 0.56935(4) 0.5000 0.0469(2) Uani 1 2 d S . .
C1 C 0.4109(5) 0.7022(5) 0.6673(4) 0.0586(18) Uani 1 1 d D . .
O1 O 0.3904(2) 0.5449(2) 0.56352(17) 0.0319(8) Uani 1 1 d . . .
H1 H 0.3487 0.5621 0.5877 0.048 Uiso 1 1 calc R . .
O2 O 0.4435(3) 0.6300(3) 0.6875(2) 0.0568(11) Uani 1 1 d . A .
O3 O 0.4051(3) 0.7258(3) 0.6072(3) 0.0619(13) Uani 1 1 d . A .
O4 O 0.6794(5) 0.7251(5) 0.5000 0.073(2) Uani 1 2 d PD B .
O6 O 0.5000 0.5000 0.7730(6) 0.103(4) Uani 1 4 d S . .
C2A C 0.3724(5) 0.7571(5) 0.7251(4) 0.053(3) Uiso 0.60 1 d PGD A 1
C3A C 0.3682(5) 0.7327(5) 0.7924(4) 0.074(4) Uiso 0.60 1 d PGD A 1
H3A H 0.3908 0.6776 0.8062 0.089 Uiso 0.15 1 d PR A 1
C4A C 0.3310(7) 0.7890(6) 0.8393(4) 0.080(4) Uiso 0.60 1 d PGD A 1
H4A H 0.3281 0.7724 0.8852 0.097 Uiso 0.60 1 calc PR A 1
C5A C 0.2979(7) 0.8696(6) 0.8189(4) 0.078(4) Uiso 0.60 1 d PGD A 1
H5A H 0.2724 0.9081 0.8510 0.094 Uiso 0.60 1 calc PR A 1
C6A C 0.3021(6) 0.8940(5) 0.7517(5) 0.086(4) Uiso 0.60 1 d PGD A 1
H6A H 0.2794 0.9491 0.7378 0.104 Uiso 0.60 1 calc PR A 1
C7A C 0.3393(6) 0.8377(6) 0.7048(4) 0.068(3) Uiso 0.60 1 d PGD A 1
H7A H 0.3421 0.8543 0.6589 0.082 Uiso 0.45 1 d PR A 1
F2A F 0.4000(9) 0.6573(7) 0.8142(7) 0.117(5) Uiso 0.45 1 d PD A 1
F3A F 0.336(2) 0.8609(15) 0.6409(6) 0.15(2) Uiso 0.15 1 d PD A 1
C2B C 0.3852(9) 0.7750(8) 0.7142(6) 0.057(5) Uiso 0.40 1 d PGD A 2
C3B C 0.3599(10) 0.7524(7) 0.7790(6) 0.067(6) Uiso 0.40 1 d PGD A 2
H3B H 0.3599 0.6927 0.7925 0.081 Uiso 0.10 1 d PR A 2
C4B C 0.3345(11) 0.8172(9) 0.8241(6) 0.081(6) Uiso 0.40 1 d PGD A 2
H4B H 0.3172 0.8018 0.8684 0.097 Uiso 0.40 1 calc PR A 2
C5B C 0.3344(11) 0.9046(8) 0.8043(8) 0.087(7) Uiso 0.40 1 d PGD A 2
H5B H 0.3171 0.9489 0.8351 0.105 Uiso 0.40 1 calc PR A 2
C6B C 0.3598(13) 0.9272(7) 0.7395(9) 0.115(9) Uiso 0.40 1 d PGD A 2
H6B H 0.3597 0.9869 0.7260 0.138 Uiso 0.40 1 calc PR A 2
C7B C 0.3851(11) 0.8624(9) 0.6945(6) 0.088(7) Uiso 0.40 1 d PGD A 2
H7B H 0.4024 0.8778 0.6502 0.105 Uiso 0.30 1 d PR A 2
F2B F 0.3665(16) 0.6708(9) 0.8021(9) 0.107(7) Uiso 0.30 1 d PD A 2
F3B F 0.4078(19) 0.8864(16) 0.6330(9) 0.22(5) Uiso 0.10 1 d PD A 2
C8A C 0.6212(7) 0.7847(7) 0.5000 0.075(5) Uani 0.75 2 d PD B 1
O5 O 0.5383(7) 0.7801(7) 0.5000 0.067(3) Uani 0.75 2 d PD B 1
C9A C 0.6478(8) 0.8791(7) 0.5065(11) 0.125(9) Uiso 0.375 1 d PGD B -1
C10A C 0.5877(10) 0.9410(7) 0.5288(10) 0.149(15) Uiso 0.375 1 d PGD B -1
H10A H 0.5271 0.9251 0.5314 0.179 Uiso 0.375 1 d PR B -1
C11A C 0.6138(13) 1.0274(8) 0.5385(15) 0.29(4) Uiso 0.375 1 d PG B -1
H11A H 0.5727 1.0697 0.5537 0.342 Uiso 0.375 1 calc PR B -1
C12A C 0.7000(13) 1.0518(7) 0.5259(19) 0.24(3) Uiso 0.375 1 d PG B -1
H12A H 0.7179 1.1108 0.5325 0.286 Uiso 0.375 1 calc PR B -1
C13A C 0.7601(11) 0.9898(8) 0.5036(18) 0.32(3) Uiso 0.375 1 d PGD B -1
H13A H 0.8191 1.0065 0.4950 0.388 Uiso 0.375 1 calc PR B -1
C14A C 0.7340(9) 0.9035(8) 0.4939(14) 0.25(2) Uiso 0.375 1 d PGD B -1
F8A F 0.7929(9) 0.8463(12) 0.473(2) 0.29(2) Uiso 0.375 1 d PGD B -1
N1 N 0.7619(6) 0.7319(8) 0.500(3) 0.067(9) Uiso 0.25 2 d PGD B 2
O7 O 0.8076(8) 0.6657(9) 0.500(3) 0.072(9) Uiso 0.25 2 d PGD B 2
O12 O 0.8019(6) 0.8037(9) 0.500(2) 0.139(19) Uiso 0.25 2 d PGD B 2
O11 O 0.8262(8) 0.6379(10) 0.500(4) 0.071(8) Uiso 0.25 2 d PG B 2
O21 O 0.4949(6) 0.8010(10) 0.500(2) 0.055(8) Uiso 0.25 2 d PGD B 2
C21 C 0.5035(9) 0.8614(10) 0.5397(16) 0.073(17) Uiso 0.125 1 d PGD B 2
H21 H 0.4654 0.8546 0.5771 0.087 Uiso 0.125 1 calc PR B 2
N21 N 0.5512(10) 0.9343(10) 0.5453(11) 0.055(11) Uiso 0.125 1 d PGD B 2
C22 C 0.6237(10) 0.9464(7) 0.4998(9) 0.085(15) Uiso 0.125 1 d PGD B 2
H22A H 0.6527 1.0023 0.5095 0.127 Uiso 0.125 1 calc PR B 2
H22B H 0.6020 0.9467 0.4534 0.127 Uiso 0.125 1 calc PR B 2
H22C H 0.6656 0.8983 0.5055 0.127 Uiso 0.125 1 calc PR B 2
C23 C 0.5433(17) 1.0058(17) 0.5924(14) 0.075(17) Uiso 0.125 1 d PGD B 2
H23A H 0.5886 1.0496 0.5830 0.113 Uiso 0.125 1 calc PR B 2
H23B H 0.5506 0.9835 0.6382 0.113 Uiso 0.125 1 calc PR B 2
H23C H 0.4853 1.0328 0.5878 0.113 Uiso 0.125 1 calc PR B 2

loop_
_atom_site_aniso_label
_atom_site_aniso_U_11
_atom_site_aniso_U_22
_atom_site_aniso_U_33
_atom_site_aniso_U_23
_atom_site_aniso_U_13
_atom_site_aniso_U_12
Tb1 0.0486(3) 0.0486(3) 0.0363(4) 0.000 0.000 0.000
Tb2 0.0431(3) 0.0554(4) 0.0422(4) 0.000 0.000 -0.0048(2)
C1 0.054(4) 0.066(5) 0.056(5) -0.019(4) 0.001(3) -0.001(3)
O1 0.0342(18) 0.0364(19) 0.0252(19) -0.0008(14) 0.0017(14) 0.0021(14)
O2 0.060(3) 0.060(3) 0.050(3) -0.010(2) 0.003(2) 0.006(2)
O3 0.074(3) 0.060(3) 0.052(3) -0.013(2) 0.002(2) 0.010(2)
O4 0.096(6) 0.069(5) 0.055(4) 0.000 0.000 -0.012(4)
O6 0.132(7) 0.132(7) 0.044(6) 0.000 0.000 0.000
C8A 0.102(14) 0.080(11) 0.044(8) 0.000 0.000 -0.032(10)
O5 0.077(8) 0.060(6) 0.062(6) 0.000 0.000 -0.012(6)

loop_
_atom_type_symbol
_atom_type_description
_atom_type_scat_dispersion_real
_atom_type_scat_dispersion_imag
_atom_type_scat_source
C C 0.0181 0.0091 'International Tables Vol C Tables 4.2.6.8 and 6.1.1.4'
H H 0.0000 0.0000 'International Tables Vol C Tables 4.2.6.8 and 6.1.1.4'
O O 0.0492 0.0322 'International Tables Vol C Tables 4.2.6.8 and 6.1.1.4'
F F 0.0727 0.0534 'International Tables Vol C Tables 4.2.6.8 and 6.1.1.4'
Tb Tb -9.1472 9.1891 'International Tables Vol C Tables 4.2.6.8 and 6.1.1.4'
N N 0.0311 0.0180 'International Tables Vol C Tables 4.2.6.8 and 6.1.1.4'

loop_
_geom_angle_atom_site_label_1
_geom_angle_atom_site_label_2
_geom_angle_atom_site_label_3
_geom_angle
_geom_angle_site_symmetry_1
_geom_angle_site_symmetry_3
O2 Tb1 O2 80.79(9) . 4_565
O2 Tb1 O2 80.79(9) . 3_655
O2 Tb1 O2 132.8(2) 4_565 3_655
O2 Tb1 O2 132.8(2) . 2_665
O2 Tb1 O2 80.79(9) 4_565 2_665
O2 Tb1 O2 80.79(9) 3_655 2_665
O2 Tb1 O1 75.87(14) . .
O2 Tb1 O1 138.33(14) 4_565 .
O2 Tb1 O1 76.62(15) 3_655 .
O2 Tb1 O1 139.45(14) 2_665 .
O2 Tb1 O1 138.33(14) . 3_655
O2 Tb1 O1 139.45(14) 4_565 3_655
O2 Tb1 O1 75.87(14) 3_655 3_655
O2 Tb1 O1 76.62(15) 2_665 3_655
O1 Tb1 O1 65.48(9) . 3_655
O2 Tb1 O1 76.62(15) . 4_565
O2 Tb1 O1 75.87(14) 4_565 4_565
O2 Tb1 O1 139.45(14) 3_655 4_565
O2 Tb1 O1 138.33(14) 2_665 4_565
O1 Tb1 O1 65.48(9) . 4_565
O1 Tb1 O1 99.78(17) 3_655 4_565
O2 Tb1 O1 139.45(14) . 2_665
O2 Tb1 O1 76.62(15) 4_565 2_665
O2 Tb1 O1 138.33(14) 3_655 2_665
O2 Tb1 O1 75.87(14) 2_665 2_665
O1 Tb1 O1 99.78(17) . 2_665
O1 Tb1 O1 65.48(9) 3_655 2_665
O1 Tb1 O1 65.48(9) 4_565 2_665
O2 Tb1 O6 66.41(12) . .
O2 Tb1 O6 66.41(12) 4_565 .
O2 Tb1 O6 66.41(12) 3_655 .
O2 Tb1 O6 66.41(12) 2_665 .
O1 Tb1 O6 130.11(8) . .
O1 Tb1 O6 130.11(8) 3_655 .
O1 Tb1 O6 130.11(8) 4_565 .
O1 Tb1 O6 130.11(8) 2_665 .
O2 Tb1 Tb2 105.84(12) . 9_666
O2 Tb1 Tb2 158.36(12) 4_565 9_666
O2 Tb1 Tb2 68.80(12) 3_655 9_666
O2 Tb1 Tb2 107.16(12) 2_665 9_666
O1 Tb1 Tb2 32.88(8) . 9_666
O1 Tb1 Tb2 33.21(8) 3_655 9_666
O1 Tb1 Tb2 85.54(8) 4_565 9_666
O1 Tb1 Tb2 85.72(8) 2_665 9_666
O6 Tb1 Tb2 135.209(9) . 9_666
O2 Tb1 Tb2 158.36(12) . 11_566
O2 Tb1 Tb2 107.16(12) 4_565 11_566
O2 Tb1 Tb2 105.84(12) 3_655 11_566
O2 Tb1 Tb2 68.80(12) 2_665 11_566
O1 Tb1 Tb2 85.54(8) . 11_566
O1 Tb1 Tb2 32.88(8) 3_655 11_566
O1 Tb1 Tb2 85.72(8) 4_565 11_566
O1 Tb1 Tb2 33.21(8) 2_665 11_566
O6 Tb1 Tb2 135.209(9) . 11_566
Tb2 Tb1 Tb2 59.758(11) 9_666 11_566
O2 Tb1 Tb2 68.80(12) . 3_655
O2 Tb1 Tb2 105.84(12) 4_565 3_655
O2 Tb1 Tb2 107.16(12) 3_655 3_655
O2 Tb1 Tb2 158.36(12) 2_665 3_655
O1 Tb1 Tb2 33.21(8) . 3_655
O1 Tb1 Tb2 85.72(8) 3_655 3_655
O1 Tb1 Tb2 32.88(8) 4_565 3_655
O1 Tb1 Tb2 85.54(8) 2_665 3_655
O6 Tb1 Tb2 135.209(9) . 3_655
Tb2 Tb1 Tb2 59.758(11) 9_666 3_655
Tb2 Tb1 Tb2 89.581(19) 11_566 3_655
O21 Tb2 O1 90.9(15) 11_566 9_666
O21 Tb2 O1 91.0(13) 11_566 2_665
O1 Tb2 O1 65.79(16) 9_666 2_665
O21 Tb2 O1 146(2) 11_566 11_566
O1 Tb2 O1 66.41(16) 9_666 11_566
O1 Tb2 O1 100.75(16) 2_665 11_566
O21 Tb2 O1 147(2) 11_566 4_565
O1 Tb2 O1 100.75(16) 9_666 4_565
O1 Tb2 O1 66.41(16) 2_665 4_565
O1 Tb2 O1 65.40(16) 11_566 4_565
O21 Tb2 O3 74(2) 11_566 4_565
O1 Tb2 O3 139.73(15) 9_666 4_565
O1 Tb2 O3 76.98(15) 2_665 4_565
O1 Tb2 O3 138.74(15) 11_566 4_565
O1 Tb2 O3 76.62(15) 4_565 4_565
O21 Tb2 O3 74(2) 11_566 11_566
O1 Tb2 O3 76.98(15) 9_666 11_566
O1 Tb2 O3 139.73(15) 2_665 11_566
O1 Tb2 O3 76.62(15) 11_566 11_566
O1 Tb2 O3 138.74(15) 4_565 11_566
O3 Tb2 O3 131.0(3) 4_565 11_566
O21 Tb2 O5 18.0(5) 11_566 11_566
O1 Tb2 O5 75.9(2) 9_666 11_566
O1 Tb2 O5 75.9(2) 2_665 11_566
O1 Tb2 O5 139.41(17) 11_566 11_566
O1 Tb2 O5 139.41(17) 4_565 11_566
O3 Tb2 O5 80.81(17) 4_565 11_566
O3 Tb2 O5 80.81(17) 11_566 11_566
O21 Tb2 O4 111.3(4) 11_566 .
O1 Tb2 O4 140.88(13) 9_666 .
O1 Tb2 O4 140.88(13) 2_665 .
O1 Tb2 O4 78.43(19) 11_566 .
O1 Tb2 O4 78.43(19) 4_565 .
O3 Tb2 O4 78.76(15) 4_565 .
O3 Tb2 O4 78.76(15) 11_566 .
O5 Tb2 O4 129.3(3) 11_566 .
O21 Tb2 O7 60.2(4) 11_566 .
O1 Tb2 O7 137.5(12) 9_666 .
O1 Tb2 O7 137.4(13) 2_665 .
O1 Tb2 O7 120.7(11) 11_566 .
O1 Tb2 O7 120.6(9) 4_565 .
O3 Tb2 O7 65.9(15) 4_565 .
O3 Tb2 O7 66.0(15) 11_566 .
O5 Tb2 O7 78.2(4) 11_566 .
O4 Tb2 O7 51.1(3) . .
O21 Tb2 O11 49.1(5) 11_566 .
O1 Tb2 O11 130.2(11) 9_666 .
O1 Tb2 O11 130.1(12) 2_665 .
O1 Tb2 O11 129.1(12) 11_566 .
O1 Tb2 O11 129.0(11) 4_565 .
O3 Tb2 O11 65.4(16) 4_565 .
O3 Tb2 O11 65.5(16) 11_566 .
O5 Tb2 O11 67.1(4) 11_566 .
O4 Tb2 O11 62.3(3) . .
O7 Tb2 O11 11.17(6) . .
O21 Tb2 N1 85.6(3) 11_566 .
O1 Tb2 N1 147.0(10) 9_666 .
O1 Tb2 N1 146.9(10) 2_665 .
O1 Tb2 N1 100.1(7) 11_566 .
O1 Tb2 N1 100.0(5) 4_565 .
O3 Tb2 N1 70.4(10) 4_565 .
O3 Tb2 N1 70.5(10) 11_566 .
O5 Tb2 N1 103.6(3) 11_566 .
O4 Tb2 N1 25.8(2) . .
O7 Tb2 N1 25.33(11) . .
O11 Tb2 N1 36.50(16) . .
O3 C1 O2 125.2(7) . .
O3 C1 C2B 111.2(8) . .
O2 C1 C2B 123.1(8) . .
O3 C1 C2A 122.1(7) . .
O2 C1 C2A 112.6(7) . .
C2B C1 C2A 15.1(6) . .
Tb2 O1 Tb2 113.90(14) 9_666 3_655
Tb2 O1 Tb1 113.66(13) 9_666 .
Tb2 O1 Tb1 113.21(14) 3_655 .
Tb2 O1 H1 104.9 9_666 .
Tb2 O1 H1 104.9 3_655 .
Tb1 O1 H1 104.9 . .
C1 O2 Tb1 138.1(5) . .
C1 O3 Tb2 138.4(5) . 3_655
N1 O4 C8A 129.6(10) . .
N1 O4 Tb2 99.1(7) . .
C8A O4 Tb2 131.3(7) . .
C3A C2A C7A 120.0 . .
C3A C2A C1 126.3(6) . .
C7A C2A C1 113.7(6) . .
F2A C3A C2A 122.1(5) . .
F2A C3A C4A 117.9(5) . .
C2A C3A C4A 120.0 . .
F2A C3A H3A 2.3 . .
C2A C3A H3A 120.0 . .
C4A C3A H3A 120.0 . .
F2A C3A H3B 38.8 . .
C2A C3A H3B 106.0 . .
C4A C3A H3B 121.3 . .
H3A C3A H3B 37.4 . .
C5A C4A C3A 120.0 . .
C5A C4A H4A 120.0 . .
C3A C4A H4A 120.0 . .
C6A C5A C4A 120.0 . .
C6A C5A H5A 120.0 . .
C4A C5A H5A 120.0 . .
C5A C6A C7A 120.0 . .
C5A C6A H6A 120.0 . .
C7A C6A H6A 120.0 . .
F3A C7A C6A 117.8(6) . .
F3A C7A C2A 122.0(6) . .
C6A C7A C2A 120.0 . .
F3A C7A H7A 4.7 . .
C6A C7A H7A 120.0 . .
C2A C7A H7A 120.0 . .
F3A C7A H7B 41.8 . .
C6A C7A H7B 118.2 . .
C2A C7A H7B 108.8 . .
H7A C7A H7B 37.3 . .
C3A F2A H3A 5.8 . .
C3A F2A H3B 25.0 . .
H3A F2A H3B 21.9 . .
C7A F3A H7A 11.8 . .
C7A F3A H7B 82.1 . .
H7A F3A H7B 70.8 . .
C3B C2B C7B 120.0 . .
C3B C2B C1 117.7(8) . .
C7B C2B C1 122.3(8) . .
F2B C3B C2B 122.1(6) . .
F2B C3B C4B 117.6(6) . .
C2B C3B C4B 120.0 . .
F2B C3B H3A 16.9 . .
C2B C3B H3A 119.0 . .
C4B C3B H3A 116.1 . .
F2B C3B H3B 5.7 . .
C2B C3B H3B 120.0 . .
C4B C3B H3B 120.0 . .
H3A C3B H3B 22.3 . .
C3B C4B C5B 120.0 . .
C3B C4B H4B 120.0 . .
C5B C4B H4B 120.0 . .
C6B C5B C4B 120.0 . .
C6B C5B H5B 120.0 . .
C4B C5B H5B 120.0 . .
C7B C6B C5B 120.0 . .
C7B C6B H6B 120.0 . .
C5B C6B H6B 120.0 . .
F3B C7B C6B 118.2(6) . .
F3B C7B C2B 121.8(6) . .
C6B C7B C2B 120.0 . .
F3B C7B H7A 62.5 . .
C6B C7B H7A 111.8 . .
C2B C7B H7A 94.9 . .
F3B C7B H7B 1.9 . .
C6B C7B H7B 120.0 . .
C2B C7B H7B 120.0 . .
H7A C7B H7B 62.8 . .
C3B F2B H3A 84.1 . .
C3B F2B H3B 13.8 . .
H3A F2B H3B 96.7 . .
C7B F3B H7A 44.7 . .
C7B F3B H7B 4.9 . .
H7A F3B H7B 45.6 . .
O5 C8A O4 131.1(10) . .
O5 C8A C9A 108.9(9) . .
O4 C8A C9A 119.9(8) . .
C8A O5 Tb2 136.9(8) . 3_655
C10A C9A C14A 120.0 . .
C10A C9A C8A 120.1(5) . .
C14A C9A C8A 119.8(4) . .
C9A C10A C11A 120.0 . .
C9A C10A H10A 118.8 . .
C11A C10A H10A 120.6 . .
C12A C11A C10A 120.0 . .
C12A C11A H11A 120.0 . .
C10A C11A H11A 120.0 . .
C11A C12A C13A 120.0 . .
C11A C12A H12A 120.0 . .
C13A C12A H12A 120.0 . .
C14A C13A C12A 120.0 . .
C14A C13A H13A 120.0 . .
C12A C13A H13A 120.0 . .
F8A C14A C13A 118.4 . .
F8A C14A C9A 121.6 . .
C13A C14A C9A 120.0 . .
O7 N1 O12 116.2 . .
O7 N1 O4 120.0(5) . .
O12 N1 O4 123.8(6) . .
O7 N1 O11 0.3(4) . .
O12 N1 O11 116.5 . .
O4 N1 O11 119.7(5) . .
O7 N1 Tb2 64.8(3) . .
O12 N1 Tb2 179.0(6) . .
O4 N1 Tb2 55.1(5) . .
O11 N1 Tb2 64.5(3) . .
O11 O7 N1 179.0(13) . .
O11 O7 Tb2 89.1(3) . .
N1 O7 Tb2 89.8(3) . .
O7 O11 N1 0.7(9) . .
O7 O11 Tb2 79.7(3) . .
N1 O11 Tb2 79.0(3) . .
C21 O21 Tb2 136.8(17) . 3_655
O21 C21 N21 138.0 . .
O21 C21 H10A 129.5 . .
N21 C21 H10A 18.8 . .
O21 C21 H21 111.0 . .
N21 C21 H21 111.0 . .
H10A C21 H21 115.7 . .
C21 N21 C22 118.2 . .
C21 N21 C23 129.7 . .
C22 N21 C23 112.1 . .
C21 N21 H10A 44.8 . .
C22 N21 H10A 105.2 . .
C23 N21 H10A 122.1 . .
N21 C22 H22A 109.5 . .
N21 C22 H22B 109.5 . .
H22A C22 H22B 109.5 . .
N21 C22 H22C 109.5 . .
H22A C22 H22C 109.5 . .
H22B C22 H22C 109.5 . .
N21 C23 H23A 109.5 . .
N21 C23 H23B 109.5 . .
H23A C23 H23B 109.5 . .
N21 C23 H23C 109.5 . .
H23A C23 H23C 109.5 . .
H23B C23 H23C 109.5 . .

loop_
_geom_bond_atom_site_label_1
_geom_bond_atom_site_label_2
_geom_bond_distance
_geom_bond_site_symmetry_2
Tb1 O2 2.361(5) .
Tb1 O2 2.361(5) 4_565
Tb1 O2 2.361(5) 3_655
Tb1 O2 2.361(5) 2_665
Tb1 O1 2.363(3) .
Tb1 O1 2.363(3) 3_655
Tb1 O1 2.363(3) 4_565
Tb1 O1 2.363(3) 2_665
Tb1 O6 2.646(12) .
Tb1 Tb2 3.9267(6) 9_666
Tb1 Tb2 3.9267(6) 11_566
Tb1 Tb2 3.9267(6) 3_655
Tb2 O21 2.261(18) 11_566
Tb2 O1 2.328(3) 9_666
Tb2 O1 2.328(3) 2_665
Tb2 O1 2.340(3) 11_566
Tb2 O1 2.340(3) 4_565
Tb2 O3 2.344(5) 4_565
Tb2 O3 2.344(5) 11_566
Tb2 O5 2.378(9) 11_566
Tb2 O4 2.383(8) .
Tb2 O7 2.596(14) .
Tb2 O11 2.638(15) .
Tb2 N1 2.868(11) .
C1 O3 1.253(9) .
C1 O2 1.274(10) .
C1 C2B 1.503(13) .
C1 C2A 1.539(10) .
O1 Tb2 2.328(3) 9_666
O1 Tb2 2.340(3) 3_655
O1 H1 0.8400 .
O3 Tb2 2.344(5) 3_655
O4 N1 1.263(11) .
O4 C8A 1.272(8) .
C2A C3A 1.3900 .
C2A C7A 1.3900 .
C3A F2A 1.322(6) .
C3A C4A 1.3900 .
C3A H3A 0.9500 .
C3A H3B 0.6232 .
C4A C5A 1.3900 .
C4A H4A 0.9500 .
C5A C6A 1.3900 .
C5A H5A 0.9500 .
C6A C7A 1.3900 .
C6A H6A 0.9500 .
C7A F3A 1.321(7) .
C7A H7A 0.9499 .
F2A H3A 0.3748 .
F2A H3B 0.9229 .
F3A H7A 0.3829 .
F3A H7B 1.0612 .
C2B C3B 1.3900 .
C2B C7B 1.3900 .
C3B F2B 1.331(6) .
C3B C4B 1.3900 .
C3B H3B 0.9499 .
C4B C5B 1.3900 .
C4B H4B 0.9500 .
C5B C6B 1.3900 .
C5B H5B 0.9500 .
C6B C7B 1.3900 .
C6B H6B 0.9500 .
C7B F3B 1.322(7) .
C7B H7A 0.9733 .
C7B H7B 0.9500 .
F2B H3A 0.3949 .
F2B H3B 0.3976 .
F3B H7A 1.2286 .
F3B H7B 0.3743 .
C8A O5 1.268(9) .
C8A C9A 1.502(6) .
O5 Tb2 2.378(9) 3_655
C9A C10A 1.3900 .
C9A C14A 1.3900 .
C10A C11A 1.3900 .
C10A H10A 0.9581 .
C11A C12A 1.3900 .
C11A H11A 0.9500 .
C12A C13A 1.3900 .
C12A H12A 0.9500 .
C13A C14A 1.3900 .
C13A H13A 0.9500 .
C14A F8A 1.3218 .
N1 O7 1.2273 .
N1 O12 1.2551 .
N1 O11 1.7384 .
O7 O11 0.5111 .
O21 C21 1.2194 .
O21 Tb2 2.261(15) 3_655
C21 N21 1.3350 .
C21 H10A 1.0498 .
C21 H21 0.9500 .
N21 C22 1.4412 .
N21 C23 1.4426 .
N21 H10A 0.4812 .
C22 H22A 0.9800 .
C22 H22B 0.9800 .
C22 H22C 0.9800 .
C23 H23A 0.9800 .
C23 H23B 0.9800 .
C23 H23C 0.9800 .
